data_4081452
loop_
_publ_author_name
'Ciabatti, Iacopo'
'Femoni, Cristina'
'Iapalucci, Maria Carmela'
'Longoni, Giuliano'
'Zacchini, Stefano'

_publ_section_title
;
 Tetrahedral [HnPt4(CO)4(P&#x2227;P)2]n+(n= 1, 2; P&#x2227;P =
 CH2&#x2550;C(PPh2)2) Cationic Mono- and Dihydrido Carbonyl Clusters
 Obtained by Protonation of the Neutral Pt4(CO)4(P&#x2227;P)2
;
_journal_issue 18
_journal_name_full Organometallics
_journal_page_first 5180
_journal_paper_doi 10.1021/om400723w
_journal_volume 32
_journal_year 2013
_chemical_formula_sum 'C81 H66 O6 P6 Pt6'
_chemical_formula_weight 2491.70
_chemical_name_systematic
; 
 ? 
;
_space_group_IT_number 15
_symmetry_cell_setting monoclinic
_symmetry_space_group_name_Hall '-C 2yc'
_symmetry_space_group_name_H-M 'C 1 2/c 1'
_atom_sites_solution_hydrogens geom
_atom_sites_solution_primary direct
_atom_sites_solution_secondary difmap
_audit_creation_method SHELXL-97
_cell_angle_alpha 90.00
_cell_angle_beta 91.3390(10)
_cell_angle_gamma 90.00
_cell_formula_units_Z 8
_cell_length_a 52.082(3)
_cell_length_b 12.8563(8)
_cell_length_c 21.3839(14)
_cell_measurement_reflns_used 9980
_cell_measurement_temperature 100(2)
_cell_measurement_theta_max 27.0975
_cell_measurement_theta_min 2.1775
_cell_volume 14314.4(15)
_computing_cell_refinement 'APEX2 (Bruker AXS, 2006)'
_computing_data_collection 'APEX2 (Bruker AXS, 2006)'
_computing_data_reduction 'SAINT (Bruker AXS, 2004)'
_computing_molecular_graphics 'SCHAKAL99 (Keller, 1999)'
_computing_publication_material 'XCIF (Bruker AXS, 2001)'
_computing_structure_refinement 'SHELXL-97 (Sheldrick, 1997)'
_computing_structure_solution 'SHELXS-97 (Sheldrick, 1990)'
_diffrn_ambient_temperature 100(2)
_diffrn_measured_fraction_theta_full 0.997
_diffrn_measured_fraction_theta_max 0.997
_diffrn_measurement_device_type 'CCD area detector'
_diffrn_measurement_method 'phi and omega scans'
_diffrn_radiation_monochromator graphite
_diffrn_radiation_source 'fine-focus sealed tube'
_diffrn_radiation_type MoK\a
_diffrn_radiation_wavelength 0.71073
_diffrn_reflns_av_R_equivalents 0.0714
_diffrn_reflns_av_sigmaI/netI 0.0552
_diffrn_reflns_limit_h_max 66
_diffrn_reflns_limit_h_min -66
_diffrn_reflns_limit_k_max 16
_diffrn_reflns_limit_k_min -16
_diffrn_reflns_limit_l_max 27
_diffrn_reflns_limit_l_min -27
_diffrn_reflns_number 75942
_diffrn_reflns_theta_full 27.00
_diffrn_reflns_theta_max 27.00
_diffrn_reflns_theta_min 1.56
_exptl_absorpt_coefficient_mu 11.872
_exptl_absorpt_correction_T_max 0.3551
_exptl_absorpt_correction_T_min 0.2524
_exptl_absorpt_correction_type empirical
_exptl_absorpt_process_details
;
 Data were corrected for Lorentz polarization and absorption
 effects (empirical absorption corrections SADABS).
 R(int) = 0.1396 (selected reflections only, before parameter refinement)
 R(int) = 0.0607 (selected reflections only, after parameter refinement)
;
_exptl_crystal_colour orange
_exptl_crystal_density_diffrn 2.312
_exptl_crystal_density_method 'not measured'
_exptl_crystal_description plate
_exptl_crystal_F_000 9264
_exptl_crystal_size_max 0.16
_exptl_crystal_size_mid 0.15
_exptl_crystal_size_min 0.11
_refine_diff_density_max 3.594
_refine_diff_density_min -1.427
_refine_diff_density_rms 0.282
_refine_ls_extinction_method none
_refine_ls_goodness_of_fit_ref 1.068
_refine_ls_hydrogen_treatment constr
_refine_ls_matrix_type full
_refine_ls_number_parameters 748
_refine_ls_number_reflns 15599
_refine_ls_number_restraints 468
_refine_ls_restrained_S_all 1.061
_refine_ls_R_factor_all 0.0696
_refine_ls_R_factor_gt 0.0438
_refine_ls_shift/su_max 0.001
_refine_ls_shift/su_mean 0.000
_refine_ls_structure_factor_coef Fsqd
_refine_ls_weighting_details 'calc w=1/[\s^2^(Fo^2^)+(0.0593P)^2^+0.0000P] where P=(Fo^2^+2Fc^2^)/3'
_refine_ls_weighting_scheme calc
_refine_ls_wR_factor_gt 0.0993
_refine_ls_wR_factor_ref 0.1123
_reflns_number_gt 11657
_reflns_number_total 15599
_reflns_threshold_expression >2sigma(I)
_cod_data_source_file om400723w_si_001.cif
_cod_data_source_block c2c_cif5
_cod_original_cell_volume 14314.2(16)
_cod_original_sg_symbol_H-M C2/c
_cod_database_code 4081452

loop_
_symmetry_equiv_pos_as_xyz
'x, y, z'
'-x, y, -z+1/2'
'x+1/2, y+1/2, z'
'-x+1/2, y+1/2, -z+1/2'
'-x, -y, -z'
'x, -y, z-1/2'
'-x+1/2, -y+1/2, -z'
'x+1/2, -y+1/2, z-1/2'

loop_
_atom_site_label
_atom_site_type_symbol
_atom_site_fract_x
_atom_site_fract_y
_atom_site_fract_z
_atom_site_U_iso_or_equiv
_atom_site_adp_type
_atom_site_occupancy
_atom_site_symmetry_multiplicity
_atom_site_calc_flag
_atom_site_refinement_flags
C1 C 0.15736(17) 0.5506(8) 0.0677(5) 0.025(2) Uani 1 1 d U
C2 C 0.12549(18) 0.7009(8) -0.0805(4) 0.027(2) Uani 1 1 d U
C3 C 0.08212(18) 0.6119(8) 0.0615(4) 0.027(2) Uani 1 1 d U
C4 C 0.16665(17) 0.7946(7) 0.1364(4) 0.0211(19) Uani 1 1 d U
C5 C 0.11465(18) 0.9405(8) 0.0305(4) 0.025(2) Uani 1 1 d U
C6 C 0.09285(19) 0.8021(8) 0.1851(4) 0.026(2) Uani 1 1 d U
C11 C 0.12090(12) 0.3456(4) 0.1609(3) 0.0244(18) Uani 1 1 d GU
C12 C 0.13022(12) 0.3075(5) 0.1050(3) 0.033(2) Uani 1 1 d GU
H12 H 0.1331 0.3536 0.0712 0.040 Uiso 1 1 calc R
C13 C 0.13529(13) 0.2020(5) 0.0985(3) 0.043(2) Uani 1 1 d GU
H13 H 0.1417 0.1759 0.0603 0.051 Uiso 1 1 calc R
C14 C 0.13105(14) 0.1345(4) 0.1480(4) 0.041(2) Uani 1 1 d GU
H14 H 0.1345 0.0623 0.1436 0.050 Uiso 1 1 calc R
C15 C 0.12174(14) 0.1725(5) 0.2039(3) 0.045(2) Uani 1 1 d GU
H15 H 0.1188 0.1264 0.2377 0.054 Uiso 1 1 calc R
C16 C 0.11666(13) 0.2781(5) 0.2104(2) 0.033(2) Uani 1 1 d GU
H16 H 0.1103 0.3041 0.2486 0.039 Uiso 1 1 calc R
C17 C 0.08358(9) 0.4909(5) 0.2063(3) 0.029(2) Uani 1 1 d GU
C18 C 0.06457(12) 0.4184(5) 0.1917(3) 0.034(2) Uani 1 1 d GU
H18 H 0.0681 0.3625 0.1642 0.041 Uiso 1 1 calc R
C19 C 0.04041(10) 0.4277(5) 0.2174(3) 0.034(2) Uani 1 1 d GU
H19 H 0.0274 0.3781 0.2075 0.041 Uiso 1 1 calc R
C20 C 0.03526(10) 0.5096(6) 0.2577(3) 0.038(2) Uani 1 1 d GU
H20 H 0.0187 0.5159 0.2753 0.045 Uiso 1 1 calc R
C21 C 0.05427(12) 0.5821(5) 0.2723(3) 0.043(2) Uani 1 1 d GU
H21 H 0.0507 0.6380 0.2998 0.052 Uiso 1 1 calc R
C22 C 0.07843(11) 0.5728(5) 0.2466(3) 0.037(2) Uani 1 1 d GU
H22 H 0.0914 0.6223 0.2565 0.044 Uiso 1 1 calc R
C23 C 0.13913(18) 0.5163(7) 0.2307(4) 0.024(2) Uani 1 1 d .
H23A H 0.1559 0.4883 0.2177 0.029 Uiso 1 1 calc R
H23B H 0.1344 0.4792 0.2694 0.029 Uiso 1 1 calc R
C24 C 0.17747(11) 0.6590(7) 0.2757(4) 0.040(2) Uani 1 1 d GU
C25 C 0.19585(14) 0.5922(6) 0.2521(4) 0.058(3) Uani 1 1 d GU
H25 H 0.1912 0.5436 0.2204 0.069 Uiso 1 1 calc R
C26 C 0.22104(13) 0.5965(7) 0.2749(4) 0.066(3) Uani 1 1 d GU
H26 H 0.2336 0.5509 0.2588 0.079 Uiso 1 1 calc R
C27 C 0.22784(11) 0.6677(8) 0.3213(4) 0.063(3) Uani 1 1 d GU
H27 H 0.2451 0.6707 0.3369 0.076 Uiso 1 1 calc R
C28 C 0.20946(16) 0.7345(7) 0.3450(4) 0.079(3) Uani 1 1 d GU
H28 H 0.2141 0.7831 0.3767 0.095 Uiso 1 1 calc R
C29 C 0.18427(14) 0.7302(7) 0.3221(4) 0.069(3) Uani 1 1 d GU
H29 H 0.1717 0.7758 0.3383 0.083 Uiso 1 1 calc R
C30 C 0.12886(13) 0.6706(5) 0.3266(2) 0.030(2) Uani 1 1 d GU
C31 C 0.13022(14) 0.5919(4) 0.3711(3) 0.038(2) Uani 1 1 d GU
H31 H 0.1381 0.5275 0.3614 0.045 Uiso 1 1 calc R
C32 C 0.11999(15) 0.6073(5) 0.4298(3) 0.042(2) Uani 1 1 d GU
H32 H 0.1209 0.5535 0.4602 0.050 Uiso 1 1 calc R
C33 C 0.10840(15) 0.7015(6) 0.4441(2) 0.049(3) Uani 1 1 d GU
H33 H 0.1014 0.7121 0.4842 0.059 Uiso 1 1 calc R
C34 C 0.10704(15) 0.7803(5) 0.3996(3) 0.046(2) Uani 1 1 d GU
H34 H 0.0991 0.8446 0.4093 0.055 Uiso 1 1 calc R
C35 C 0.11727(14) 0.7648(4) 0.3408(3) 0.035(2) Uani 1 1 d GU
H35 H 0.1163 0.8186 0.3104 0.042 Uiso 1 1 calc R
C41 C 0.21522(11) 0.5926(4) 0.0041(3) 0.029(2) Uani 1 1 d GU
C42 C 0.22238(12) 0.5988(5) 0.0670(3) 0.034(2) Uani 1 1 d GU
H42 H 0.2167 0.6557 0.0915 0.041 Uiso 1 1 calc R
C43 C 0.23779(13) 0.5220(6) 0.0940(2) 0.040(2) Uani 1 1 d GU
H43 H 0.2427 0.5263 0.1370 0.049 Uiso 1 1 calc R
C44 C 0.24604(12) 0.4389(5) 0.0581(3) 0.041(2) Uani 1 1 d GU
H44 H 0.2566 0.3863 0.0766 0.050 Uiso 1 1 calc R
C45 C 0.23889(13) 0.4326(4) -0.0048(3) 0.040(2) Uani 1 1 d GU
H45 H 0.2445 0.3758 -0.0294 0.048 Uiso 1 1 calc R
C46 C 0.22348(13) 0.5094(5) -0.0318(2) 0.036(2) Uani 1 1 d GU
H46 H 0.2186 0.5051 -0.0748 0.043 Uiso 1 1 calc R
C47 C 0.20346(12) 0.6928(6) -0.1113(2) 0.031(2) Uani 1 1 d GU
C48 C 0.22947(11) 0.7060(6) -0.1221(3) 0.034(2) Uani 1 1 d GU
H48 H 0.2413 0.7112 -0.0879 0.041 Uiso 1 1 calc R
C49 C 0.23810(9) 0.7115(6) -0.1830(3) 0.035(2) Uani 1 1 d GU
H49 H 0.2559 0.7205 -0.1904 0.042 Uiso 1 1 calc R
C50 C 0.22073(13) 0.7039(6) -0.2332(2) 0.041(2) Uani 1 1 d GU
H50 H 0.2266 0.7077 -0.2748 0.049 Uiso 1 1 calc R
C51 C 0.19471(11) 0.6907(6) -0.2223(2) 0.038(2) Uani 1 1 d GU
H51 H 0.1828 0.6855 -0.2566 0.046 Uiso 1 1 calc R
C52 C 0.18608(9) 0.6852(6) -0.1614(3) 0.034(2) Uani 1 1 d GU
H52 H 0.1683 0.6762 -0.1540 0.041 Uiso 1 1 calc R
C53 C 0.20335(17) 0.8117(7) 0.0037(5) 0.027(2) Uani 1 1 d .
H53A H 0.2092 0.8010 0.0477 0.032 Uiso 1 1 calc R
H53B H 0.2180 0.8384 -0.0201 0.032 Uiso 1 1 calc R
C54 C 0.17263(11) 0.9346(6) -0.0830(2) 0.029(2) Uani 1 1 d GU
C55 C 0.14819(10) 0.9486(6) -0.1092(3) 0.034(2) Uani 1 1 d GU
H55 H 0.1335 0.9386 -0.0844 0.041 Uiso 1 1 calc R
C56 C 0.14526(10) 0.9772(6) -0.1716(3) 0.042(2) Uani 1 1 d GU
H56 H 0.1286 0.9868 -0.1895 0.050 Uiso 1 1 calc R
C57 C 0.16676(14) 0.9919(7) -0.2079(2) 0.047(2) Uani 1 1 d GU
H57 H 0.1648 1.0115 -0.2506 0.056 Uiso 1 1 calc R
C58 C 0.19120(11) 0.9779(6) -0.1817(3) 0.044(2) Uani 1 1 d GU
H58 H 0.2059 0.9879 -0.2065 0.053 Uiso 1 1 calc R
C59 C 0.19414(9) 0.9492(6) -0.1193(3) 0.036(2) Uani 1 1 d GU
H59 H 0.2108 0.9396 -0.1014 0.044 Uiso 1 1 calc R
C60 C 0.19019(13) 1.0308(4) 0.0311(3) 0.028(2) Uani 1 1 d GU
C61 C 0.19843(13) 1.0333(4) 0.0933(3) 0.034(2) Uani 1 1 d GU
H61 H 0.1996 0.9707 0.1168 0.041 Uiso 1 1 calc R
C62 C 0.20498(14) 1.1276(5) 0.1213(2) 0.043(2) Uani 1 1 d GU
H62 H 0.2106 1.1293 0.1639 0.051 Uiso 1 1 calc R
C63 C 0.20330(14) 1.2192(4) 0.0870(3) 0.045(2) Uani 1 1 d GU
H63 H 0.2078 1.2836 0.1061 0.055 Uiso 1 1 calc R
C64 C 0.19507(14) 1.2167(4) 0.0247(3) 0.040(2) Uani 1 1 d GU
H64 H 0.1939 1.2793 0.0012 0.048 Uiso 1 1 calc R
C65 C 0.18851(13) 1.1224(5) -0.0033(2) 0.033(2) Uani 1 1 d GU
H65 H 0.1829 1.1207 -0.0458 0.040 Uiso 1 1 calc R
C71 C 0.04067(11) 0.6377(4) -0.0748(3) 0.031(2) Uani 1 1 d GU
C72 C 0.05077(10) 0.5377(5) -0.0770(3) 0.040(2) Uani 1 1 d GU
H72 H 0.0688 0.5276 -0.0744 0.048 Uiso 1 1 calc R
C73 C 0.03445(15) 0.4526(4) -0.0831(4) 0.047(3) Uani 1 1 d GU
H73 H 0.0414 0.3842 -0.0846 0.057 Uiso 1 1 calc R
C74 C 0.00802(14) 0.4674(5) -0.0868(4) 0.049(3) Uani 1 1 d GU
H74 H -0.0031 0.4092 -0.0910 0.058 Uiso 1 1 calc R
C75 C -0.00208(10) 0.5674(6) -0.0846(4) 0.047(3) Uani 1 1 d GU
H75 H -0.0201 0.5775 -0.0872 0.056 Uiso 1 1 calc R
C76 C 0.01424(12) 0.6525(4) -0.0786(4) 0.039(2) Uani 1 1 d GU
H76 H 0.0073 0.7208 -0.0771 0.046 Uiso 1 1 calc R
C77 C 0.06278(13) 0.8260(4) -0.1257(2) 0.0253(19) Uani 1 1 d GU
C78 C 0.07185(12) 0.9276(5) -0.1221(2) 0.030(2) Uani 1 1 d GU
H78 H 0.0770 0.9561 -0.0828 0.035 Uiso 1 1 calc R
C79 C 0.07336(12) 0.9874(4) -0.1760(3) 0.029(2) Uani 1 1 d GU
H79 H 0.0796 1.0568 -0.1736 0.035 Uiso 1 1 calc R
C80 C 0.06581(13) 0.9457(5) -0.2335(2) 0.033(2) Uani 1 1 d GU
H80 H 0.0668 0.9866 -0.2704 0.040 Uiso 1 1 calc R
C81 C 0.05674(14) 0.8441(5) -0.2371(2) 0.039(2) Uani 1 1 d GU
H81 H 0.0516 0.8156 -0.2764 0.046 Uiso 1 1 calc R
C82 C 0.05523(13) 0.7843(4) -0.1832(3) 0.036(2) Uani 1 1 d GU
H82 H 0.0490 0.7149 -0.1856 0.043 Uiso 1 1 calc R
C83 C 0.04179(18) 0.8163(8) 0.0002(4) 0.026(2) Uani 1 1 d .
H83A H 0.0305 0.8629 -0.0251 0.031 Uiso 1 1 calc R
H83B H 0.0305 0.7639 0.0193 0.031 Uiso 1 1 calc R
C84 C 0.05283(12) 1.0311(3) 0.0419(3) 0.0252(19) Uani 1 1 d GU
C85 C 0.06727(11) 1.1003(5) 0.0781(3) 0.030(2) Uani 1 1 d GU
H85 H 0.0788 1.0749 0.1097 0.036 Uiso 1 1 calc R
C86 C 0.06487(12) 1.2068(4) 0.0682(3) 0.032(2) Uani 1 1 d GU
H86 H 0.0747 1.2541 0.0930 0.039 Uiso 1 1 calc R
C87 C 0.04803(13) 1.2440(4) 0.0221(3) 0.039(2) Uani 1 1 d GU
H87 H 0.0464 1.3167 0.0153 0.046 Uiso 1 1 calc R
C88 C 0.03358(12) 1.1748(5) -0.0142(3) 0.038(2) Uani 1 1 d GU
H88 H 0.0221 1.2002 -0.0457 0.046 Uiso 1 1 calc R
C89 C 0.03598(12) 1.0683(5) -0.0043(3) 0.036(2) Uani 1 1 d GU
H89 H 0.0261 1.0210 -0.0291 0.043 Uiso 1 1 calc R
C90 C 0.02891(10) 0.8836(5) 0.1194(3) 0.0273(19) Uani 1 1 d GU
C91 C 0.02269(11) 0.7844(4) 0.1400(3) 0.031(2) Uani 1 1 d GU
H91 H 0.0336 0.7274 0.1311 0.037 Uiso 1 1 calc R
C92 C 0.00051(12) 0.7688(4) 0.1737(3) 0.035(2) Uani 1 1 d GU
H92 H -0.0037 0.7010 0.1878 0.042 Uiso 1 1 calc R
C93 C -0.01543(10) 0.8523(5) 0.1868(3) 0.036(2) Uani 1 1 d GU
H93 H -0.0306 0.8416 0.2098 0.043 Uiso 1 1 calc R
C94 C -0.00921(11) 0.9515(4) 0.1662(3) 0.034(2) Uani 1 1 d GU
H94 H -0.0201 1.0086 0.1751 0.041 Uiso 1 1 calc R
C95 C 0.01297(12) 0.9672(4) 0.1325(3) 0.033(2) Uani 1 1 d GU
H95 H 0.0172 1.0349 0.1184 0.039 Uiso 1 1 calc R
O1 O 0.17356(13) 0.4954(6) 0.0855(4) 0.0421(19) Uani 1 1 d U
O2 O 0.12575(14) 0.7047(8) -0.1344(4) 0.052(2) Uani 1 1 d U
O3 O 0.06118(14) 0.5890(6) 0.0746(3) 0.0385(18) Uani 1 1 d U
O4 O 0.18839(13) 0.7920(6) 0.1524(3) 0.0346(17) Uani 1 1 d U
O5 O 0.11011(13) 1.0162(5) 0.0002(3) 0.0288(15) Uani 1 1 d U
O6 O 0.07883(13) 0.8137(6) 0.2271(3) 0.0343(17) Uani 1 1 d U
P1 P 0.11495(5) 0.48465(19) 0.16914(11) 0.0212(5) Uani 1 1 d .
P2 P 0.14353(5) 0.65563(19) 0.25028(11) 0.0223(5) Uani 1 1 d .
P3 P 0.19222(5) 0.6861(2) -0.03030(12) 0.0246(5) Uani 1 1 d .
P4 P 0.17684(5) 0.9071(2) 0.00070(12) 0.0236(5) Uani 1 1 d .
P5 P 0.06239(5) 0.74639(19) -0.05484(11) 0.0225(5) Uani 1 1 d .
P6 P 0.05561(5) 0.8952(2) 0.06477(11) 0.0223(5) Uani 1 1 d .
Pt1 Pt 0.119415(6) 0.58065(3) 0.082227(16) 0.01965(8) Uani 1 1 d .
Pt2 Pt 0.150671(7) 0.65432(3) -0.006127(16) 0.02035(9) Uani 1 1 d .
Pt3 Pt 0.099819(7) 0.69057(3) -0.011781(16) 0.02098(9) Uani 1 1 d .
Pt4 Pt 0.131340(6) 0.76181(3) 0.170245(16) 0.01979(9) Uani 1 1 d .
Pt5 Pt 0.144761(6) 0.85645(3) 0.063658(16) 0.02014(9) Uani 1 1 d .
Pt6 Pt 0.095771(7) 0.85132(3) 0.095894(16) 0.02007(9) Uani 1 1 d .

loop_
_atom_site_aniso_label
_atom_site_aniso_U_11
_atom_site_aniso_U_22
_atom_site_aniso_U_33
_atom_site_aniso_U_23
_atom_site_aniso_U_13
_atom_site_aniso_U_12
C1 0.017(4) 0.025(5) 0.035(5) 0.002(4) 0.001(4) -0.003(4)
C2 0.028(5) 0.034(6) 0.019(5) -0.002(4) -0.003(4) -0.007(4)
C3 0.022(5) 0.032(6) 0.026(5) 0.002(4) 0.003(4) 0.000(4)
C4 0.024(5) 0.014(5) 0.025(5) -0.001(4) -0.005(4) -0.009(4)
C5 0.023(5) 0.028(5) 0.025(5) 0.000(4) 0.001(4) 0.004(4)
C6 0.031(5) 0.021(5) 0.028(5) -0.005(4) -0.009(4) -0.003(4)
C11 0.019(4) 0.023(4) 0.031(4) 0.000(4) 0.000(3) -0.002(3)
C12 0.026(4) 0.029(5) 0.045(5) -0.005(4) 0.007(4) 0.000(4)
C13 0.034(5) 0.034(5) 0.061(6) -0.013(5) 0.002(4) 0.001(4)
C14 0.037(5) 0.027(5) 0.061(6) 0.000(4) -0.005(5) 0.004(4)
C15 0.042(5) 0.030(5) 0.063(6) 0.007(5) 0.001(5) 0.000(4)
C16 0.037(5) 0.026(5) 0.035(5) 0.003(4) 0.001(4) 0.006(4)
C17 0.023(4) 0.032(5) 0.030(4) -0.005(4) 0.004(4) -0.002(4)
C18 0.030(5) 0.036(5) 0.037(5) -0.012(4) 0.003(4) -0.004(4)
C19 0.025(4) 0.037(5) 0.040(5) -0.003(4) 0.001(4) -0.006(4)
C20 0.032(5) 0.035(5) 0.046(5) -0.007(4) 0.007(4) -0.002(4)
C21 0.037(5) 0.037(5) 0.056(5) -0.009(5) 0.009(4) 0.004(4)
C22 0.028(4) 0.036(5) 0.047(5) -0.009(4) 0.005(4) 0.001(4)
C23 0.030(5) 0.013(5) 0.028(5) -0.002(4) -0.010(4) 0.002(4)
C24 0.027(5) 0.041(6) 0.050(6) -0.014(5) -0.009(4) 0.002(4)
C25 0.028(5) 0.057(6) 0.088(7) -0.017(6) 0.000(5) -0.001(5)
C26 0.033(5) 0.067(7) 0.097(7) -0.002(6) -0.004(5) 0.000(5)
C27 0.030(5) 0.085(7) 0.074(7) 0.003(6) -0.015(5) -0.010(5)
C28 0.047(6) 0.097(8) 0.093(7) -0.038(6) -0.022(6) -0.007(6)
C29 0.045(6) 0.075(7) 0.087(7) -0.040(6) -0.019(5) 0.008(5)
C30 0.039(5) 0.027(5) 0.023(4) -0.003(4) -0.003(4) 0.006(4)
C31 0.052(5) 0.032(5) 0.029(5) 0.002(4) -0.001(4) 0.008(4)
C32 0.059(6) 0.044(5) 0.023(4) 0.004(4) 0.005(4) 0.009(5)
C33 0.070(6) 0.052(6) 0.025(5) 0.002(4) 0.007(5) 0.016(5)
C34 0.070(6) 0.038(5) 0.029(5) -0.001(4) 0.000(5) 0.021(5)
C35 0.053(5) 0.025(5) 0.027(4) 0.003(4) -0.002(4) 0.012(4)
C41 0.016(4) 0.023(4) 0.049(5) 0.009(4) 0.003(4) 0.000(3)
C42 0.027(4) 0.032(5) 0.043(5) 0.007(4) -0.004(4) -0.005(4)
C43 0.028(5) 0.039(5) 0.054(5) 0.006(5) -0.006(4) -0.006(4)
C44 0.029(5) 0.032(5) 0.063(6) 0.014(5) -0.004(4) -0.002(4)
C45 0.031(5) 0.031(5) 0.058(5) 0.006(5) 0.006(4) 0.002(4)
C46 0.032(5) 0.024(5) 0.052(5) 0.001(4) 0.006(4) 0.002(4)
C47 0.030(4) 0.028(5) 0.034(5) 0.001(4) 0.006(4) -0.007(4)
C48 0.034(5) 0.031(5) 0.038(5) 0.001(4) 0.008(4) -0.008(4)
C49 0.034(5) 0.034(5) 0.037(5) 0.005(4) 0.015(4) -0.010(4)
C50 0.048(5) 0.040(5) 0.035(5) 0.003(4) 0.010(4) -0.006(4)
C51 0.041(5) 0.041(5) 0.032(5) 0.003(4) 0.003(4) -0.005(4)
C52 0.033(5) 0.037(5) 0.033(5) -0.007(4) 0.008(4) 0.001(4)
C53 0.018(5) 0.024(5) 0.037(6) 0.004(4) -0.006(4) 0.002(4)
C54 0.022(4) 0.034(5) 0.030(4) 0.007(4) -0.004(4) 0.001(4)
C55 0.028(4) 0.046(5) 0.029(4) 0.000(4) -0.001(4) 0.007(4)
C56 0.042(5) 0.059(6) 0.024(4) 0.001(4) -0.002(4) 0.010(5)
C57 0.050(5) 0.059(6) 0.030(5) 0.008(5) 0.006(4) 0.009(5)
C58 0.043(5) 0.053(6) 0.035(5) 0.008(5) 0.006(4) -0.004(5)
C59 0.033(5) 0.042(5) 0.035(5) 0.011(4) 0.001(4) -0.005(4)
C60 0.021(4) 0.030(5) 0.035(5) 0.000(4) 0.003(4) -0.003(4)
C61 0.033(5) 0.034(5) 0.035(5) -0.001(4) 0.001(4) -0.009(4)
C62 0.040(5) 0.043(5) 0.044(5) 0.001(4) -0.001(4) -0.017(4)
C63 0.045(5) 0.037(5) 0.055(6) -0.005(5) -0.002(5) -0.012(4)
C64 0.040(5) 0.025(5) 0.055(5) 0.005(4) -0.003(4) -0.012(4)
C65 0.033(5) 0.025(5) 0.042(5) 0.000(4) 0.000(4) -0.009(4)
C71 0.036(5) 0.025(5) 0.031(5) -0.005(4) -0.004(4) 0.002(4)
C72 0.056(6) 0.025(5) 0.039(5) -0.005(4) -0.015(4) -0.001(4)
C73 0.072(6) 0.025(5) 0.045(5) -0.001(4) -0.014(5) -0.008(5)
C74 0.065(6) 0.035(5) 0.045(5) -0.008(5) 0.001(5) -0.023(5)
C75 0.041(5) 0.048(6) 0.051(5) -0.012(5) 0.003(5) -0.017(5)
C76 0.036(5) 0.036(5) 0.043(5) -0.010(4) -0.001(4) -0.006(4)
C77 0.026(4) 0.021(4) 0.029(4) 0.004(4) -0.003(4) 0.004(3)
C78 0.027(4) 0.031(5) 0.030(4) 0.000(4) -0.007(4) 0.006(4)
C79 0.027(4) 0.024(5) 0.036(5) 0.004(4) -0.001(4) 0.006(4)
C80 0.035(5) 0.032(5) 0.033(5) 0.007(4) 0.004(4) 0.009(4)
C81 0.050(5) 0.032(5) 0.033(5) -0.001(4) 0.000(4) 0.005(4)
C82 0.051(5) 0.027(5) 0.030(5) 0.003(4) -0.003(4) 0.007(4)
C83 0.023(5) 0.030(6) 0.024(5) -0.002(4) -0.003(4) 0.000(4)
C84 0.026(4) 0.023(4) 0.027(4) 0.002(4) 0.004(3) 0.002(3)
C85 0.032(4) 0.025(4) 0.031(4) -0.007(4) -0.001(4) 0.006(4)
C86 0.037(5) 0.023(5) 0.038(5) -0.006(4) 0.004(4) -0.001(4)
C87 0.043(5) 0.029(5) 0.045(5) 0.003(4) 0.009(4) 0.004(4)
C88 0.039(5) 0.034(5) 0.042(5) 0.006(4) 0.000(4) 0.006(4)
C89 0.032(5) 0.034(5) 0.042(5) 0.003(4) 0.001(4) 0.004(4)
C90 0.024(4) 0.033(5) 0.025(4) 0.001(4) -0.001(4) 0.003(4)
C91 0.029(4) 0.035(5) 0.030(4) -0.002(4) 0.006(4) 0.001(4)
C92 0.034(5) 0.038(5) 0.033(5) 0.003(4) 0.009(4) -0.001(4)
C93 0.033(5) 0.042(5) 0.032(5) 0.002(4) 0.008(4) 0.001(4)
C94 0.029(4) 0.041(5) 0.033(5) 0.000(4) 0.004(4) 0.008(4)
C95 0.029(4) 0.037(5) 0.032(4) 0.000(4) -0.002(4) 0.006(4)
O1 0.023(4) 0.049(5) 0.054(5) 0.022(4) 0.007(3) 0.003(3)
O2 0.034(4) 0.092(7) 0.029(4) 0.004(4) 0.006(3) 0.003(4)
O3 0.027(4) 0.048(5) 0.040(4) 0.008(4) -0.002(3) 0.004(3)
O4 0.025(4) 0.038(4) 0.040(4) 0.015(3) 0.000(3) -0.002(3)
O5 0.030(4) 0.027(4) 0.029(4) 0.009(3) 0.006(3) 0.005(3)
O6 0.031(4) 0.044(5) 0.028(4) 0.004(3) -0.003(3) 0.007(3)
P1 0.0249(12) 0.0194(13) 0.0192(12) 0.0000(9) -0.0016(9) 0.0009(10)
P2 0.0259(13) 0.0177(12) 0.0230(12) 0.0018(10) -0.0040(10) 0.0016(10)
P3 0.0229(12) 0.0226(13) 0.0284(13) 0.0020(10) 0.0036(10) -0.0004(10)
P4 0.0200(12) 0.0212(13) 0.0296(13) 0.0016(10) 0.0009(10) -0.0009(9)
P5 0.0235(12) 0.0204(13) 0.0233(13) 0.0006(10) -0.0007(10) 0.0027(10)
P6 0.0199(12) 0.0229(13) 0.0240(12) -0.0008(10) 0.0004(10) -0.0003(9)
Pt1 0.01941(17) 0.01857(18) 0.02095(18) 0.00051(14) -0.00028(13) -0.00022(13)
Pt2 0.01990(17) 0.01854(19) 0.02263(18) 0.00026(14) 0.00066(13) -0.00014(13)
Pt3 0.02069(18) 0.01996(19) 0.02220(18) 0.00075(14) -0.00121(14) 0.00186(14)
Pt4 0.02035(18) 0.01593(18) 0.02298(18) 0.00051(14) -0.00190(14) 0.00038(13)
Pt5 0.01885(17) 0.01746(19) 0.02406(19) 0.00072(14) -0.00062(14) -0.00027(13)
Pt6 0.01890(17) 0.01859(19) 0.02264(18) 0.00139(14) -0.00094(14) 0.00055(13)

loop_
_atom_type_symbol
_atom_type_description
_atom_type_scat_dispersion_real
_atom_type_scat_dispersion_imag
_atom_type_scat_source
C C 0.0033 0.0016 'International Tables Vol C Tables 4.2.6.8 and 6.1.1.4'
H H 0.0000 0.0000 'International Tables Vol C Tables 4.2.6.8 and 6.1.1.4'
O O 0.0106 0.0060 'International Tables Vol C Tables 4.2.6.8 and 6.1.1.4'
P P 0.1023 0.0942 'International Tables Vol C Tables 4.2.6.8 and 6.1.1.4'
Pt Pt -1.7033 8.3905 'International Tables Vol C Tables 4.2.6.8 and 6.1.1.4'

loop_
_geom_angle_atom_site_label_1
_geom_angle_atom_site_label_2
_geom_angle_atom_site_label_3
_geom_angle
O1 C1 Pt1 139.8(8)
O1 C1 Pt2 138.2(8)
Pt1 C1 Pt2 81.3(3)
O2 C2 Pt3 139.0(8)
O2 C2 Pt2 137.6(8)
Pt3 C2 Pt2 81.0(3)
O3 C3 Pt1 142.5(8)
O3 C3 Pt3 136.8(8)
Pt1 C3 Pt3 79.8(3)
O4 C4 Pt4 139.6(7)
O4 C4 Pt5 137.8(7)
Pt4 C4 Pt5 82.0(3)
O5 C5 Pt5 140.5(8)
O5 C5 Pt6 136.7(7)
Pt5 C5 Pt6 81.0(4)
O6 C6 Pt6 137.8(8)
O6 C6 Pt4 139.0(7)
Pt6 C6 Pt4 80.9(4)
C12 C11 C16 120.0
C12 C11 P1 119.5(4)
C16 C11 P1 120.5(4)
C13 C12 C11 120.0
C13 C12 H12 120.0
C11 C12 H12 120.0
C12 C13 C14 120.0
C12 C13 H13 120.0
C14 C13 H13 120.0
C13 C14 C15 120.0
C13 C14 H14 120.0
C15 C14 H14 120.0
C16 C15 C14 120.0
C16 C15 H15 120.0
C14 C15 H15 120.0
C15 C16 C11 120.0
C15 C16 H16 120.0
C11 C16 H16 120.0
C18 C17 C22 120.0
C18 C17 P1 120.7(4)
C22 C17 P1 119.2(4)
C19 C18 C17 120.0
C19 C18 H18 120.0
C17 C18 H18 120.0
C18 C19 C20 120.0
C18 C19 H19 120.0
C20 C19 H19 120.0
C21 C20 C19 120.0
C21 C20 H20 120.0
C19 C20 H20 120.0
C20 C21 C22 120.0
C20 C21 H21 120.0
C22 C21 H21 120.0
C21 C22 C17 120.0
C21 C22 H22 120.0
C17 C22 H22 120.0
P1 C23 P2 116.9(5)
P1 C23 H23A 108.1
P2 C23 H23A 108.1
P1 C23 H23B 108.1
P2 C23 H23B 108.1
H23A C23 H23B 107.3
C25 C24 C29 120.0
C25 C24 P2 122.9(4)
C29 C24 P2 117.0(4)
C24 C25 C26 120.0
C24 C25 H25 120.0
C26 C25 H25 120.0
C27 C26 C25 120.0
C27 C26 H26 120.0
C25 C26 H26 120.0
C26 C27 C28 120.0
C26 C27 H27 120.0
C28 C27 H27 120.0
C29 C28 C27 120.0
C29 C28 H28 120.0
C27 C28 H28 120.0
C28 C29 C24 120.0
C28 C29 H29 120.0
C24 C29 H29 120.0
C31 C30 C35 120.0
C31 C30 P2 121.2(4)
C35 C30 P2 118.7(4)
C30 C31 C32 120.0
C30 C31 H31 120.0
C32 C31 H31 120.0
C33 C32 C31 120.0
C33 C32 H32 120.0
C31 C32 H32 120.0
C34 C33 C32 120.0
C34 C33 H33 120.0
C32 C33 H33 120.0
C33 C34 C35 120.0
C33 C34 H34 120.0
C35 C34 H34 120.0
C34 C35 C30 120.0
C34 C35 H35 120.0
C30 C35 H35 120.0
C42 C41 C46 120.0
C42 C41 P3 120.4(4)
C46 C41 P3 119.3(4)
C41 C42 C43 120.0
C41 C42 H42 120.0
C43 C42 H42 120.0
C44 C43 C42 120.0
C44 C43 H43 120.0
C42 C43 H43 120.0
C45 C44 C43 120.0
C45 C44 H44 120.0
C43 C44 H44 120.0
C44 C45 C46 120.0
C44 C45 H45 120.0
C46 C45 H45 120.0
C45 C46 C41 120.0
C45 C46 H46 120.0
C41 C46 H46 120.0
C48 C47 C52 120.0
C48 C47 P3 119.6(4)
C52 C47 P3 120.4(4)
C49 C48 C47 120.0
C49 C48 H48 120.0
C47 C48 H48 120.0
C48 C49 C50 120.0
C48 C49 H49 120.0
C50 C49 H49 120.0
C49 C50 C51 120.0
C49 C50 H50 120.0
C51 C50 H50 120.0
C52 C51 C50 120.0
C52 C51 H51 120.0
C50 C51 H51 120.0
C51 C52 C47 120.0
C51 C52 H52 120.0
C47 C52 H52 120.0
P4 C53 P3 109.7(5)
P4 C53 H53A 109.7
P3 C53 H53A 109.7
P4 C53 H53B 109.7
P3 C53 H53B 109.7
H53A C53 H53B 108.2
C55 C54 C59 120.0
C55 C54 P4 120.4(3)
C59 C54 P4 119.5(3)
C56 C55 C54 120.0
C56 C55 H55 120.0
C54 C55 H55 120.0
C55 C56 C57 120.0
C55 C56 H56 120.0
C57 C56 H56 120.0
C56 C57 C58 120.0
C56 C57 H57 120.0
C58 C57 H57 120.0
C59 C58 C57 120.0
C59 C58 H58 120.0
C57 C58 H58 120.0
C58 C59 C54 120.0
C58 C59 H59 120.0
C54 C59 H59 120.0
C61 C60 C65 120.0
C61 C60 P4 117.6(4)
C65 C60 P4 121.7(4)
C62 C61 C60 120.0
C62 C61 H61 120.0
C60 C61 H61 120.0
C63 C62 C61 120.0
C63 C62 H62 120.0
C61 C62 H62 120.0
C62 C63 C64 120.0
C62 C63 H63 120.0
C64 C63 H63 120.0
C65 C64 C63 120.0
C65 C64 H64 120.0
C63 C64 H64 120.0
C64 C65 C60 120.0
C64 C65 H65 120.0
C60 C65 H65 120.0
C72 C71 C76 120.0
C72 C71 P5 118.6(4)
C76 C71 P5 120.8(4)
C71 C72 C73 120.0
C71 C72 H72 120.0
C73 C72 H72 120.0
C74 C73 C72 120.0
C74 C73 H73 120.0
C72 C73 H73 120.0
C75 C74 C73 120.0
C75 C74 H74 120.0
C73 C74 H74 120.0
C74 C75 C76 120.0
C74 C75 H75 120.0
C76 C75 H75 120.0
C75 C76 C71 120.0
C75 C76 H76 120.0
C71 C76 H76 120.0
C78 C77 C82 120.0
C78 C77 P5 119.4(4)
C82 C77 P5 120.5(4)
C77 C78 C79 120.0
C77 C78 H78 120.0
C79 C78 H78 120.0
C78 C79 C80 120.0
C78 C79 H79 120.0
C80 C79 H79 120.0
C81 C80 C79 120.0
C81 C80 H80 120.0
C79 C80 H80 120.0
C80 C81 C82 120.0
C80 C81 H81 120.0
C82 C81 H81 120.0
C81 C82 C77 120.0
C81 C82 H82 120.0
C77 C82 H82 120.0
P6 C83 P5 121.5(5)
P6 C83 H83A 106.9
P5 C83 H83A 106.9
P6 C83 H83B 106.9
P5 C83 H83B 106.9
H83A C83 H83B 106.7
C85 C84 C89 120.0
C85 C84 P6 115.2(4)
C89 C84 P6 124.5(4)
C86 C85 C84 120.0
C86 C85 H85 120.0
C84 C85 H85 120.0
C85 C86 C87 120.0
C85 C86 H86 120.0
C87 C86 H86 120.0
C88 C87 C86 120.0
C88 C87 H87 120.0
C86 C87 H87 120.0
C87 C88 C89 120.0
C87 C88 H88 120.0
C89 C88 H88 120.0
C88 C89 C84 120.0
C88 C89 H89 120.0
C84 C89 H89 120.0
C91 C90 C95 120.0
C91 C90 P6 117.4(4)
C95 C90 P6 121.9(4)
C92 C91 C90 120.0
C92 C91 H91 120.0
C90 C91 H91 120.0
C91 C92 C93 120.0
C91 C92 H92 120.0
C93 C92 H92 120.0
C94 C93 C92 120.0
C94 C93 H93 120.0
C92 C93 H93 120.0
C95 C94 C93 120.0
C95 C94 H94 120.0
C93 C94 H94 120.0
C94 C95 C90 120.0
C94 C95 H95 120.0
C90 C95 H95 120.0
C11 P1 C17 103.9(3)
C11 P1 C23 99.8(4)
C17 P1 C23 106.3(4)
C11 P1 Pt1 115.9(2)
C17 P1 Pt1 116.4(3)
C23 P1 Pt1 112.8(3)
C30 P2 C24 98.8(4)
C30 P2 C23 104.6(4)
C24 P2 C23 101.7(4)
C30 P2 Pt4 119.7(2)
C24 P2 Pt4 117.3(3)
C23 P2 Pt4 112.4(3)
C41 P3 C47 100.9(3)
C41 P3 C53 102.5(4)
C47 P3 C53 102.9(4)
C41 P3 Pt2 114.0(2)
C47 P3 Pt2 123.2(2)
C53 P3 Pt2 110.9(3)
C54 P4 C60 102.3(3)
C54 P4 C53 103.6(4)
C60 P4 C53 106.5(4)
C54 P4 Pt5 124.2(2)
C60 P4 Pt5 108.4(2)
C53 P4 Pt5 110.4(3)
C77 P5 C71 104.6(3)
C77 P5 C83 105.9(4)
C71 P5 C83 98.9(4)
C77 P5 Pt3 119.4(2)
C71 P5 Pt3 111.9(2)
C83 P5 Pt3 113.9(3)
C84 P6 C90 101.1(3)
C84 P6 C83 107.4(4)
C90 P6 C83 98.2(4)
C84 P6 Pt6 112.8(2)
C90 P6 Pt6 120.1(2)
C83 P6 Pt6 115.2(3)
C3 Pt1 C1 158.6(4)
C3 Pt1 P1 99.9(3)
C1 Pt1 P1 98.1(3)
C3 Pt1 Pt3 51.4(3)
C1 Pt1 Pt3 110.1(3)
P1 Pt1 Pt3 151.29(6)
C3 Pt1 Pt2 111.7(3)
C1 Pt1 Pt2 50.1(3)
P1 Pt1 Pt2 148.07(6)
Pt3 Pt1 Pt2 60.498(14)
C3 Pt1 Pt4 99.4(3)
C1 Pt1 Pt4 93.1(3)
P1 Pt1 Pt4 86.13(6)
Pt3 Pt1 Pt4 97.501(15)
Pt2 Pt1 Pt4 92.674(15)
C1 Pt2 C2 146.6(4)
C1 Pt2 P3 98.3(3)
C2 Pt2 P3 110.7(3)
C1 Pt2 Pt3 106.9(2)
C2 Pt2 Pt3 47.7(3)
P3 Pt2 Pt3 154.21(7)
C1 Pt2 Pt1 48.6(2)
C2 Pt2 Pt1 104.6(3)
P3 Pt2 Pt1 144.72(7)
Pt3 Pt2 Pt1 58.798(13)
C1 Pt2 Pt5 101.1(3)
C2 Pt2 Pt5 93.4(3)
P3 Pt2 Pt5 93.82(7)
Pt3 Pt2 Pt5 76.180(13)
Pt1 Pt2 Pt5 83.432(14)
C2 Pt3 C3 152.6(4)
C2 Pt3 P5 105.3(3)
C3 Pt3 P5 93.9(3)
C2 Pt3 Pt1 109.8(3)
C3 Pt3 Pt1 48.9(3)
P5 Pt3 Pt1 142.75(6)
C2 Pt3 Pt2 51.3(3)
C3 Pt3 Pt2 109.4(3)
P5 Pt3 Pt2 156.23(6)
Pt1 Pt3 Pt2 60.705(13)
C2 Pt3 Pt6 123.7(3)
C3 Pt3 Pt6 74.2(3)
P5 Pt3 Pt6 91.03(6)
Pt1 Pt3 Pt6 79.836(14)
Pt2 Pt3 Pt6 99.549(14)
C4 Pt4 C6 151.1(4)
C4 Pt4 P2 98.8(3)
C6 Pt4 P2 106.6(3)
C4 Pt4 Pt6 108.6(3)
C6 Pt4 Pt6 48.2(3)
P2 Pt4 Pt6 152.33(7)
C4 Pt4 Pt5 49.5(3)
C6 Pt4 Pt5 106.5(3)
P2 Pt4 Pt5 146.90(7)
Pt6 Pt4 Pt5 59.443(13)
C4 Pt4 Pt1 96.4(2)
C6 Pt4 Pt1 95.8(2)
P2 Pt4 Pt1 93.18(6)
Pt6 Pt4 Pt1 80.408(14)
Pt5 Pt4 Pt1 82.860(14)
C5 Pt5 C4 151.8(4)
C5 Pt5 P4 102.4(3)
C4 Pt5 P4 99.0(3)
C5 Pt5 Pt6 50.4(3)
C4 Pt5 Pt6 108.1(3)
P4 Pt5 Pt6 152.43(6)
C5 Pt5 Pt4 109.0(3)
C4 Pt5 Pt4 48.5(2)
P4 Pt5 Pt4 147.48(6)
Pt6 Pt5 Pt4 59.957(13)
C5 Pt5 Pt2 112.0(3)
C4 Pt5 Pt2 88.8(2)
P4 Pt5 Pt2 82.45(7)
Pt6 Pt5 Pt2 102.506(15)
Pt4 Pt5 Pt2 93.501(15)
C6 Pt6 C5 149.1(4)
C6 Pt6 P6 105.5(3)
C5 Pt6 P6 96.5(3)
C6 Pt6 Pt5 110.3(3)
C5 Pt6 Pt5 48.6(3)
P6 Pt6 Pt5 143.84(6)
C6 Pt6 Pt4 50.9(3)
C5 Pt6 Pt4 107.8(3)
P6 Pt6 Pt4 155.45(6)
Pt5 Pt6 Pt4 60.600(13)
C6 Pt6 Pt3 120.0(3)
C5 Pt6 Pt3 80.0(3)
P6 Pt6 Pt3 91.51(6)
Pt5 Pt6 Pt3 75.053(13)
Pt4 Pt6 Pt3 95.532(15)

loop_
_geom_bond_atom_site_label_1
_geom_bond_atom_site_label_2
_geom_bond_distance
C1 O1 1.160(11)
C1 Pt1 2.044(9)
C1 Pt2 2.090(10)
C2 O2 1.155(11)
C2 Pt3 2.014(10)
C2 Pt2 2.124(9)
C3 O3 1.170(11)
C3 Pt1 2.022(9)
C3 Pt3 2.097(10)
C4 O4 1.176(10)
C4 Pt4 2.036(9)
C4 Pt5 2.066(9)
C5 O5 1.189(11)
C5 Pt5 2.020(9)
C5 Pt6 2.074(10)
C6 O6 1.181(11)
C6 Pt6 2.019(10)
C6 Pt4 2.102(10)
C11 C12 1.3900
C11 C16 1.3900
C11 P1 1.824(5)
C12 C13 1.3900
C12 H12 0.9500
C13 C14 1.3900
C13 H13 0.9500
C14 C15 1.3900
C14 H14 0.9500
C15 C16 1.3900
C15 H15 0.9500
C16 H16 0.9500
C17 C18 1.3900
C17 C22 1.3900
C17 P1 1.835(5)
C18 C19 1.3900
C18 H18 0.9500
C19 C20 1.3900
C19 H19 0.9500
C20 C21 1.3900
C20 H20 0.9500
C21 C22 1.3900
C21 H21 0.9500
C22 H22 0.9500
C23 P1 1.846(9)
C23 P2 1.852(9)
C23 H23A 0.9900
C23 H23B 0.9900
C24 C25 1.3900
C24 C29 1.3900
C24 P2 1.838(6)
C25 C26 1.3900
C25 H25 0.9500
C26 C27 1.3900
C26 H26 0.9500
C27 C28 1.3900
C27 H27 0.9500
C28 C29 1.3900
C28 H28 0.9500
C29 H29 0.9500
C30 C31 1.3900
C30 C35 1.3900
C30 P2 1.828(5)
C31 C32 1.3900
C31 H31 0.9500
C32 C33 1.3900
C32 H32 0.9500
C33 C34 1.3900
C33 H33 0.9500
C34 C35 1.3900
C34 H34 0.9500
C35 H35 0.9500
C41 C42 1.3900
C41 C46 1.3900
C41 P3 1.839(5)
C42 C43 1.3900
C42 H42 0.9500
C43 C44 1.3900
C43 H43 0.9500
C44 C45 1.3900
C44 H44 0.9500
C45 C46 1.3900
C45 H45 0.9500
C46 H46 0.9500
C47 C48 1.3900
C47 C52 1.3900
C47 P3 1.843(5)
C48 C49 1.3900
C48 H48 0.9500
C49 C50 1.3900
C49 H49 0.9500
C50 C51 1.3900
C50 H50 0.9500
C51 C52 1.3900
C51 H51 0.9500
C52 H52 0.9500
C53 P4 1.847(9)
C53 P3 1.858(10)
C53 H53A 0.9900
C53 H53B 0.9900
C54 C55 1.3900
C54 C59 1.3900
C54 P4 1.833(5)
C55 C56 1.3900
C55 H55 0.9500
C56 C57 1.3900
C56 H56 0.9500
C57 C58 1.3900
C57 H57 0.9500
C58 C59 1.3900
C58 H58 0.9500
C59 H59 0.9500
C60 C61 1.3900
C60 C65 1.3900
C60 P4 1.847(5)
C61 C62 1.3900
C61 H61 0.9500
C62 C63 1.3900
C62 H62 0.9500
C63 C64 1.3900
C63 H63 0.9500
C64 C65 1.3900
C64 H64 0.9500
C65 H65 0.9500
C71 C72 1.3900
C71 C76 1.3900
C71 P5 1.842(5)
C72 C73 1.3900
C72 H72 0.9500
C73 C74 1.3900
C73 H73 0.9500
C74 C75 1.3900
C74 H74 0.9500
C75 C76 1.3900
C75 H75 0.9500
C76 H76 0.9500
C77 C78 1.3900
C77 C82 1.3900
C77 P5 1.829(5)
C78 C79 1.3900
C78 H78 0.9500
C79 C80 1.3900
C79 H79 0.9500
C80 C81 1.3900
C80 H80 0.9500
C81 C82 1.3900
C81 H81 0.9500
C82 H82 0.9500
C83 P6 1.845(9)
C83 P5 1.845(10)
C83 H83A 0.9900
C83 H83B 0.9900
C84 C85 1.3900
C84 C89 1.3900
C84 P6 1.819(5)
C85 C86 1.3900
C85 H85 0.9500
C86 C87 1.3900
C86 H86 0.9500
C87 C88 1.3900
C87 H87 0.9500
C88 C89 1.3900
C88 H88 0.9500
C89 H89 0.9500
C90 C91 1.3900
C90 C95 1.3900
C90 P6 1.843(5)
C91 C92 1.3900
C91 H91 0.9500
C92 C93 1.3900
C92 H92 0.9500
C93 C94 1.3900
C93 H93 0.9500
C94 C95 1.3900
C94 H94 0.9500
C95 H95 0.9500
P1 Pt1 2.248(2)
P2 Pt4 2.268(2)
P3 Pt2 2.273(2)
P4 Pt5 2.266(2)
P5 Pt3 2.254(2)
P6 Pt6 2.252(2)
Pt1 Pt3 2.6427(5)
Pt1 Pt2 2.6945(5)
Pt1 Pt4 3.0493(5)
Pt2 Pt3 2.6890(5)
Pt2 Pt5 3.0159(5)
Pt3 Pt6 3.1048(5)
Pt4 Pt6 2.6732(5)
Pt4 Pt5 2.6904(5)
Pt5 Pt6 2.6593(5)

loop_
_geom_torsion_atom_site_label_1
_geom_torsion_atom_site_label_2
_geom_torsion_atom_site_label_3
_geom_torsion_atom_site_label_4
_geom_torsion
C16 C11 C12 C13 0.0
P1 C11 C12 C13 178.8(5)
C11 C12 C13 C14 0.0
C12 C13 C14 C15 0.0
C13 C14 C15 C16 0.0
C14 C15 C16 C11 0.0
C12 C11 C16 C15 0.0
P1 C11 C16 C15 -178.8(5)
C22 C17 C18 C19 0.0
P1 C17 C18 C19 -176.2(5)
C17 C18 C19 C20 0.0
C18 C19 C20 C21 0.0
C19 C20 C21 C22 0.0
C20 C21 C22 C17 0.0
C18 C17 C22 C21 0.0
P1 C17 C22 C21 176.3(5)
C29 C24 C25 C26 0.0
P2 C24 C25 C26 -177.8(7)
C24 C25 C26 C27 0.0
C25 C26 C27 C28 0.0
C26 C27 C28 C29 0.0
C27 C28 C29 C24 0.0
C25 C24 C29 C28 0.0
P2 C24 C29 C28 177.9(7)
C35 C30 C31 C32 0.0
P2 C30 C31 C32 176.9(6)
C30 C31 C32 C33 0.0
C31 C32 C33 C34 0.0
C32 C33 C34 C35 0.0
C33 C34 C35 C30 0.0
C31 C30 C35 C34 0.0
P2 C30 C35 C34 -176.9(5)
C46 C41 C42 C43 0.0
P3 C41 C42 C43 173.7(5)
C41 C42 C43 C44 0.0
C42 C43 C44 C45 0.0
C43 C44 C45 C46 0.0
C44 C45 C46 C41 0.0
C42 C41 C46 C45 0.0
P3 C41 C46 C45 -173.8(5)
C52 C47 C48 C49 0.0
P3 C47 C48 C49 -179.8(5)
C47 C48 C49 C50 0.0
C48 C49 C50 C51 0.0
C49 C50 C51 C52 0.0
C50 C51 C52 C47 0.0
C48 C47 C52 C51 0.0
P3 C47 C52 C51 179.8(5)
C59 C54 C55 C56 0.0
P4 C54 C55 C56 175.0(6)
C54 C55 C56 C57 0.0
C55 C56 C57 C58 0.0
C56 C57 C58 C59 0.0
C57 C58 C59 C54 0.0
C55 C54 C59 C58 0.0
P4 C54 C59 C58 -175.1(6)
C65 C60 C61 C62 0.0
P4 C60 C61 C62 -170.3(5)
C60 C61 C62 C63 0.0
C61 C62 C63 C64 0.0
C62 C63 C64 C65 0.0
C63 C64 C65 C60 0.0
C61 C60 C65 C64 0.0
P4 C60 C65 C64 169.9(5)
C76 C71 C72 C73 0.0
P5 C71 C72 C73 170.8(5)
C71 C72 C73 C74 0.0
C72 C73 C74 C75 0.0
C73 C74 C75 C76 0.0
C74 C75 C76 C71 0.0
C72 C71 C76 C75 0.0
P5 C71 C76 C75 -170.6(5)
C82 C77 C78 C79 0.0
P5 C77 C78 C79 177.0(5)
C77 C78 C79 C80 0.0
C78 C79 C80 C81 0.0
C79 C80 C81 C82 0.0
C80 C81 C82 C77 0.0
C78 C77 C82 C81 0.0
P5 C77 C82 C81 -177.0(5)
C89 C84 C85 C86 0.0
P6 C84 C85 C86 -174.4(5)
C84 C85 C86 C87 0.0
C85 C86 C87 C88 0.0
C86 C87 C88 C89 0.0
C87 C88 C89 C84 0.0
C85 C84 C89 C88 0.0
P6 C84 C89 C88 173.9(5)
C95 C90 C91 C92 0.0
P6 C90 C91 C92 -170.6(5)
C90 C91 C92 C93 0.0
C91 C92 C93 C94 0.0
C92 C93 C94 C95 0.0
C93 C94 C95 C90 0.0
C91 C90 C95 C94 0.0
P6 C90 C95 C94 170.1(5)
C12 C11 P1 C17 135.4(4)
C16 C11 P1 C17 -45.8(4)
C12 C11 P1 C23 -114.9(5)
C16 C11 P1 C23 63.8(5)
C12 C11 P1 Pt1 6.5(4)
C16 C11 P1 Pt1 -174.8(3)
C18 C17 P1 C11 -35.5(5)
C22 C17 P1 C11 148.3(4)
C18 C17 P1 C23 -140.3(4)
C22 C17 P1 C23 43.5(5)
C18 C17 P1 Pt1 93.2(4)
C22 C17 P1 Pt1 -83.0(4)
P2 C23 P1 C11 173.1(5)
P2 C23 P1 C17 -79.2(6)
P2 C23 P1 Pt1 49.5(6)
C31 C30 P2 C24 -69.4(5)
C35 C30 P2 C24 107.5(5)
C31 C30 P2 C23 35.2(5)
C35 C30 P2 C23 -147.9(4)
C31 C30 P2 Pt4 162.1(3)
C35 C30 P2 Pt4 -21.0(5)
C25 C24 P2 C30 137.6(6)
C29 C24 P2 C30 -40.3(5)
C25 C24 P2 C23 30.6(7)
C29 C24 P2 C23 -147.2(5)
C25 C24 P2 Pt4 -92.4(6)
C29 C24 P2 Pt4 89.7(5)
P1 C23 P2 C30 107.1(6)
P1 C23 P2 C24 -150.5(5)
P1 C23 P2 Pt4 -24.2(7)
C42 C41 P3 C47 149.2(4)
C46 C41 P3 C47 -37.0(4)
C42 C41 P3 C53 43.2(5)
C46 C41 P3 C53 -143.1(4)
C42 C41 P3 Pt2 -76.8(4)
C46 C41 P3 Pt2 97.0(4)
C48 C47 P3 C41 -47.6(5)
C52 C47 P3 C41 132.6(4)
C48 C47 P3 C53 58.1(5)
C52 C47 P3 C53 -121.7(5)
C48 C47 P3 Pt2 -175.9(3)
C52 C47 P3 Pt2 4.3(5)
P4 C53 P3 C41 -158.5(4)
P4 C53 P3 C47 97.1(5)
P4 C53 P3 Pt2 -36.4(6)
C55 C54 P4 C60 -107.7(4)
C59 C54 P4 C60 67.4(5)
C55 C54 P4 C53 141.7(5)
C59 C54 P4 C53 -43.2(5)
C55 C54 P4 Pt5 15.0(5)
C59 C54 P4 Pt5 -170.0(3)
C61 C60 P4 C54 -173.1(4)
C65 C60 P4 C54 16.8(5)
C61 C60 P4 C53 -64.7(5)
C65 C60 P4 C53 125.2(5)
C61 C60 P4 Pt5 54.1(4)
C65 C60 P4 Pt5 -116.0(4)
P3 C53 P4 C54 -69.3(5)
P3 C53 P4 C60 -176.8(4)
P3 C53 P4 Pt5 65.7(5)
C78 C77 P5 C71 163.4(4)
C82 C77 P5 C71 -19.6(5)
C78 C77 P5 C83 59.5(5)
C82 C77 P5 C83 -123.5(4)
C78 C77 P5 Pt3 -70.5(4)
C82 C77 P5 Pt3 106.5(4)
C72 C71 P5 C77 114.9(4)
C76 C71 P5 C77 -74.4(5)
C72 C71 P5 C83 -136.1(5)
C76 C71 P5 C83 34.7(5)
C72 C71 P5 Pt3 -15.7(5)
C76 C71 P5 Pt3 155.0(3)
P6 C83 P5 C77 -101.0(6)
P6 C83 P5 C71 151.0(6)
P6 C83 P5 Pt3 32.1(7)
C85 C84 P6 C90 91.5(4)
C89 C84 P6 C90 -82.6(4)
C85 C84 P6 C83 -166.2(4)
C89 C84 P6 C83 19.7(5)
C85 C84 P6 Pt6 -38.1(4)
C89 C84 P6 Pt6 147.8(3)
C91 C90 P6 C84 170.9(4)
C95 C90 P6 C84 0.5(4)
C91 C90 P6 C83 61.3(5)
C95 C90 P6 C83 -109.1(5)
C91 C90 P6 Pt6 -64.3(4)
C95 C90 P6 Pt6 125.3(3)
P5 C83 P6 C84 103.0(6)
P5 C83 P6 C90 -152.6(6)
P5 C83 P6 Pt6 -23.6(7)
O3 C3 Pt1 C1 136.0(13)
Pt3 C3 Pt1 C1 -33.1(12)
O3 C3 Pt1 P1 -11.1(14)
Pt3 C3 Pt1 P1 179.78(19)
O3 C3 Pt1 Pt3 169.1(16)
O3 C3 Pt1 Pt2 164.5(13)
Pt3 C3 Pt1 Pt2 -4.6(3)
O3 C3 Pt1 Pt4 -98.8(14)
Pt3 C3 Pt1 Pt4 92.1(2)
O1 C1 Pt1 C3 -136.0(13)
Pt2 C1 Pt1 C3 35.2(12)
O1 C1 Pt1 P1 11.3(13)
Pt2 C1 Pt1 P1 -177.4(2)
O1 C1 Pt1 Pt3 -163.0(12)
Pt2 C1 Pt1 Pt3 8.2(3)
O1 C1 Pt1 Pt2 -171.2(15)
O1 C1 Pt1 Pt4 97.9(13)
Pt2 C1 Pt1 Pt4 -90.9(2)
C11 P1 Pt1 C3 107.2(4)
C17 P1 Pt1 C3 -15.4(4)
C23 P1 Pt1 C3 -138.6(4)
C11 P1 Pt1 C1 -61.3(4)
C17 P1 Pt1 C1 176.2(4)
C23 P1 Pt1 C1 52.9(4)
C11 P1 Pt1 Pt3 107.6(3)
C17 P1 Pt1 Pt3 -15.0(3)
C23 P1 Pt1 Pt3 -138.2(3)
C11 P1 Pt1 Pt2 -65.0(3)
C17 P1 Pt1 Pt2 172.4(2)
C23 P1 Pt1 Pt2 49.2(4)
C11 P1 Pt1 Pt4 -153.8(3)
C17 P1 Pt1 Pt4 83.6(2)
C23 P1 Pt1 Pt4 -39.7(3)
O1 C1 Pt2 C2 128.3(12)
Pt1 C1 Pt2 C2 -43.3(8)
O1 C1 Pt2 P3 -22.1(13)
Pt1 C1 Pt2 P3 166.4(2)
O1 C1 Pt2 Pt3 163.6(12)
Pt1 C1 Pt2 Pt3 -8.0(3)
O1 C1 Pt2 Pt1 171.5(14)
O1 C1 Pt2 Pt5 -117.7(12)
Pt1 C1 Pt2 Pt5 70.8(3)
O2 C2 Pt2 C1 -115.5(13)
Pt3 C2 Pt2 C1 48.3(8)
O2 C2 Pt2 P3 32.9(14)
Pt3 C2 Pt2 P3 -163.20(17)
O2 C2 Pt2 Pt3 -163.9(15)
O2 C2 Pt2 Pt1 -147.6(12)
Pt3 C2 Pt2 Pt1 16.3(3)
O2 C2 Pt2 Pt5 128.3(13)
Pt3 C2 Pt2 Pt5 -67.8(3)
C41 P3 Pt2 C1 15.0(4)
C47 P3 Pt2 C1 137.5(4)
C53 P3 Pt2 C1 -100.1(4)
C41 P3 Pt2 C2 -148.1(4)
C47 P3 Pt2 C2 -25.6(4)
C53 P3 Pt2 C2 96.8(4)
C41 P3 Pt2 Pt3 -177.5(2)
C47 P3 Pt2 Pt3 -55.0(4)
C53 P3 Pt2 Pt3 67.4(4)
C41 P3 Pt2 Pt1 32.8(3)
C47 P3 Pt2 Pt1 155.3(3)
C53 P3 Pt2 Pt1 -82.3(4)
C41 P3 Pt2 Pt5 116.8(3)
C47 P3 Pt2 Pt5 -120.7(3)
C53 P3 Pt2 Pt5 1.7(3)
C3 Pt1 Pt2 C1 -166.9(5)
P1 Pt1 Pt2 C1 4.8(4)
Pt3 Pt1 Pt2 C1 -171.1(4)
Pt4 Pt1 Pt2 C1 91.8(4)
C3 Pt1 Pt2 C2 -9.9(4)
C1 Pt1 Pt2 C2 157.1(5)
P1 Pt1 Pt2 C2 161.9(3)
Pt3 Pt1 Pt2 C2 -14.0(3)
Pt4 Pt1 Pt2 C2 -111.1(3)
C3 Pt1 Pt2 P3 169.3(3)
C1 Pt1 Pt2 P3 -23.8(4)
P1 Pt1 Pt2 P3 -18.96(17)
Pt3 Pt1 Pt2 P3 165.12(12)
Pt4 Pt1 Pt2 P3 68.01(12)
C3 Pt1 Pt2 Pt3 4.2(3)
C1 Pt1 Pt2 Pt3 171.1(4)
P1 Pt1 Pt2 Pt3 175.92(12)
Pt4 Pt1 Pt2 Pt3 -97.108(15)
C3 Pt1 Pt2 Pt5 82.0(3)
C1 Pt1 Pt2 Pt5 -111.1(4)
P1 Pt1 Pt2 Pt5 -106.28(12)
Pt3 Pt1 Pt2 Pt5 77.797(14)
Pt4 Pt1 Pt2 Pt5 -19.311(13)
O2 C2 Pt3 C3 111.9(14)
Pt2 C2 Pt3 C3 -51.5(9)
O2 C2 Pt3 P5 -21.0(15)
Pt2 C2 Pt3 P5 175.58(17)
O2 C2 Pt3 Pt1 146.3(13)
Pt2 C2 Pt3 Pt1 -17.1(3)
O2 C2 Pt3 Pt2 163.4(16)
O2 C2 Pt3 Pt6 -122.8(13)
Pt2 C2 Pt3 Pt6 73.8(4)
O3 C3 Pt3 C2 -125.4(12)
Pt1 C3 Pt3 C2 44.9(9)
O3 C3 Pt3 P5 9.5(12)
Pt1 C3 Pt3 P5 179.8(2)
O3 C3 Pt3 Pt1 -170.3(14)
O3 C3 Pt3 Pt2 -165.8(11)
Pt1 C3 Pt3 Pt2 4.6(3)
O3 C3 Pt3 Pt6 99.5(12)
Pt1 C3 Pt3 Pt6 -90.2(3)
C77 P5 Pt3 C2 -19.8(4)
C71 P5 Pt3 C2 102.7(4)
C83 P5 Pt3 C2 -146.2(5)
C77 P5 Pt3 C3 179.9(4)
C71 P5 Pt3 C3 -57.6(4)
C83 P5 Pt3 C3 53.6(5)
C77 P5 Pt3 Pt1 -179.9(2)
C71 P5 Pt3 Pt1 -57.4(3)
C83 P5 Pt3 Pt1 53.8(4)
C77 P5 Pt3 Pt2 -11.2(4)
C71 P5 Pt3 Pt2 111.3(3)
C83 P5 Pt3 Pt2 -137.6(4)
C77 P5 Pt3 Pt6 105.6(3)
C71 P5 Pt3 Pt6 -131.8(3)
C83 P5 Pt3 Pt6 -20.7(4)
C3 Pt1 Pt3 C2 -159.8(5)
C1 Pt1 Pt3 C2 8.0(4)
P1 Pt1 Pt3 C2 -160.3(3)
Pt2 Pt1 Pt3 C2 15.2(3)
Pt4 Pt1 Pt3 C2 104.1(3)
C1 Pt1 Pt3 C3 167.8(5)
P1 Pt1 Pt3 C3 -0.5(4)
Pt2 Pt1 Pt3 C3 175.0(4)
Pt4 Pt1 Pt3 C3 -96.1(4)
C3 Pt1 Pt3 P5 -0.3(4)
C1 Pt1 Pt3 P5 167.5(3)
P1 Pt1 Pt3 P5 -0.73(17)
Pt2 Pt1 Pt3 P5 174.78(11)
Pt4 Pt1 Pt3 P5 -96.39(11)
C3 Pt1 Pt3 Pt2 -175.0(4)
C1 Pt1 Pt3 Pt2 -7.3(3)
P1 Pt1 Pt3 Pt2 -175.51(13)
Pt4 Pt1 Pt3 Pt2 88.828(15)
C3 Pt1 Pt3 Pt6 77.9(4)
C1 Pt1 Pt3 Pt6 -114.3(3)
P1 Pt1 Pt3 Pt6 77.40(13)
Pt2 Pt1 Pt3 Pt6 -107.088(14)
Pt4 Pt1 Pt3 Pt6 -18.260(13)
C1 Pt2 Pt3 C2 -154.5(5)
P3 Pt2 Pt3 C2 38.4(4)
Pt1 Pt2 Pt3 C2 -161.5(4)
Pt5 Pt2 Pt3 C2 107.8(4)
C1 Pt2 Pt3 C3 3.0(4)
C2 Pt2 Pt3 C3 157.6(5)
P3 Pt2 Pt3 C3 -164.0(3)
Pt1 Pt2 Pt3 C3 -4.0(3)
Pt5 Pt2 Pt3 C3 -94.6(3)
C1 Pt2 Pt3 P5 -165.2(3)
C2 Pt2 Pt3 P5 -10.6(4)
P3 Pt2 Pt3 P5 27.8(2)
Pt1 Pt2 Pt3 P5 -172.15(16)
Pt5 Pt2 Pt3 P5 97.20(16)
C1 Pt2 Pt3 Pt1 7.0(3)
C2 Pt2 Pt3 Pt1 161.5(4)
P3 Pt2 Pt3 Pt1 -160.07(16)
Pt5 Pt2 Pt3 Pt1 -90.646(15)
C1 Pt2 Pt3 Pt6 79.5(3)
C2 Pt2 Pt3 Pt6 -125.9(4)
P3 Pt2 Pt3 Pt6 -87.50(16)
Pt1 Pt2 Pt3 Pt6 72.568(15)
Pt5 Pt2 Pt3 Pt6 -18.078(13)
O4 C4 Pt4 C6 132.4(11)
Pt5 C4 Pt4 C6 -39.4(8)
O4 C4 Pt4 P2 -19.1(12)
Pt5 C4 Pt4 P2 169.16(18)
O4 C4 Pt4 Pt6 164.7(11)
Pt5 C4 Pt4 Pt6 -7.1(3)
O4 C4 Pt4 Pt5 171.7(13)
O4 C4 Pt4 Pt1 -113.3(11)
Pt5 C4 Pt4 Pt1 74.9(2)
O6 C6 Pt4 C4 -121.0(12)
Pt6 C6 Pt4 C4 42.8(8)
O6 C6 Pt4 P2 29.5(12)
Pt6 C6 Pt4 P2 -166.71(17)
O6 C6 Pt4 Pt6 -163.8(14)
O6 C6 Pt4 Pt5 -151.2(11)
Pt6 C6 Pt4 Pt5 12.6(3)
O6 C6 Pt4 Pt1 124.5(12)
Pt6 C6 Pt4 Pt1 -71.6(2)
C30 P2 Pt4 C4 136.2(4)
C24 P2 Pt4 C4 16.7(4)
C23 P2 Pt4 C4 -100.7(4)
C30 P2 Pt4 C6 -29.9(4)
C24 P2 Pt4 C6 -149.4(4)
C23 P2 Pt4 C6 93.3(4)
C30 P2 Pt4 Pt6 -51.6(3)
C24 P2 Pt4 Pt6 -171.0(3)
C23 P2 Pt4 Pt6 71.6(4)
C30 P2 Pt4 Pt5 151.3(3)
C24 P2 Pt4 Pt5 31.9(3)
C23 P2 Pt4 Pt5 -85.5(4)
C30 P2 Pt4 Pt1 -126.9(3)
C24 P2 Pt4 Pt1 113.7(3)
C23 P2 Pt4 Pt1 -3.7(4)
C3 Pt1 Pt4 C4 -138.5(4)
C1 Pt1 Pt4 C4 24.2(4)
P1 Pt1 Pt4 C4 122.1(3)
Pt3 Pt1 Pt4 C4 -86.5(3)
Pt2 Pt1 Pt4 C4 -25.9(3)
C3 Pt1 Pt4 C6 15.2(4)
C1 Pt1 Pt4 C6 177.9(4)
P1 Pt1 Pt4 C6 -84.2(3)
Pt3 Pt1 Pt4 C6 67.2(3)
Pt2 Pt1 Pt4 C6 127.8(3)
C3 Pt1 Pt4 P2 122.3(3)
C1 Pt1 Pt4 P2 -75.1(3)
P1 Pt1 Pt4 P2 22.83(9)
Pt3 Pt1 Pt4 P2 174.20(6)
Pt2 Pt1 Pt4 P2 -125.21(6)
C3 Pt1 Pt4 Pt6 -30.6(3)
C1 Pt1 Pt4 Pt6 132.0(3)
P1 Pt1 Pt4 Pt6 -130.07(6)
Pt3 Pt1 Pt4 Pt6 21.301(15)
Pt2 Pt1 Pt4 Pt6 81.888(15)
C3 Pt1 Pt4 Pt5 -90.7(3)
C1 Pt1 Pt4 Pt5 71.9(3)
P1 Pt1 Pt4 Pt5 169.82(6)
Pt3 Pt1 Pt4 Pt5 -38.801(15)
Pt2 Pt1 Pt4 Pt5 21.786(14)
O5 C5 Pt5 C4 118.5(12)
Pt6 C5 Pt5 C4 -46.7(9)
O5 C5 Pt5 P4 -19.8(13)
Pt6 C5 Pt5 P4 174.99(18)
O5 C5 Pt5 Pt6 165.2(14)
O5 C5 Pt5 Pt4 151.4(11)
Pt6 C5 Pt5 Pt4 -13.8(3)
O5 C5 Pt5 Pt2 -106.6(12)
Pt6 C5 Pt5 Pt2 88.2(3)
O4 C4 Pt5 C5 -128.8(11)
Pt4 C4 Pt5 C5 43.2(8)
O4 C4 Pt5 P4 10.1(11)
Pt4 C4 Pt5 P4 -177.87(19)
O4 C4 Pt5 Pt6 -164.9(10)
Pt4 C4 Pt5 Pt6 7.1(3)
O4 C4 Pt5 Pt4 -172.0(13)
O4 C4 Pt5 Pt2 92.3(11)
Pt4 C4 Pt5 Pt2 -95.7(2)
C54 P4 Pt5 C5 -37.4(4)
C60 P4 Pt5 C5 82.5(4)
C53 P4 Pt5 C5 -161.2(4)
C54 P4 Pt5 C4 161.1(4)
C60 P4 Pt5 C4 -79.0(3)
C53 P4 Pt5 C4 37.4(4)
C54 P4 Pt5 Pt6 -29.1(4)
C60 P4 Pt5 Pt6 90.8(3)
C53 P4 Pt5 Pt6 -152.8(3)
C54 P4 Pt5 Pt4 158.2(3)
C60 P4 Pt5 Pt4 -81.9(3)
C53 P4 Pt5 Pt4 34.4(4)
C54 P4 Pt5 Pt2 73.5(3)
C60 P4 Pt5 Pt2 -166.6(2)
C53 P4 Pt5 Pt2 -50.2(3)
C4 Pt4 Pt5 C5 -160.0(4)
C6 Pt4 Pt5 C5 1.4(4)
P2 Pt4 Pt5 C5 -179.9(3)
Pt6 Pt4 Pt5 C5 12.3(3)
Pt1 Pt4 Pt5 C5 95.3(3)
C6 Pt4 Pt5 C4 161.3(4)
P2 Pt4 Pt5 C4 -19.9(3)
Pt6 Pt4 Pt5 C4 172.2(3)
Pt1 Pt4 Pt5 C4 -104.7(3)
C4 Pt4 Pt5 P4 3.9(3)
C6 Pt4 Pt5 P4 165.3(3)
P2 Pt4 Pt5 P4 -15.97(17)
Pt6 Pt4 Pt5 P4 176.14(12)
Pt1 Pt4 Pt5 P4 -100.82(12)
C4 Pt4 Pt5 Pt6 -172.2(3)
C6 Pt4 Pt5 Pt6 -10.9(3)
P2 Pt4 Pt5 Pt6 167.89(12)
Pt1 Pt4 Pt5 Pt6 83.047(14)
C4 Pt4 Pt5 Pt2 85.4(3)
C6 Pt4 Pt5 Pt2 -113.3(3)
P2 Pt4 Pt5 Pt2 65.46(12)
Pt6 Pt4 Pt5 Pt2 -102.429(15)
Pt1 Pt4 Pt5 Pt2 -19.381(13)
C1 Pt2 Pt5 C5 -135.5(4)
C2 Pt2 Pt5 C5 14.3(4)
P3 Pt2 Pt5 C5 125.3(3)
Pt3 Pt2 Pt5 C5 -30.6(3)
Pt1 Pt2 Pt5 C5 -90.0(3)
C1 Pt2 Pt5 C4 24.9(3)
C2 Pt2 Pt5 C4 174.7(4)
P3 Pt2 Pt5 C4 -74.3(3)
Pt3 Pt2 Pt5 C4 129.8(2)
Pt1 Pt2 Pt5 C4 70.4(2)
C1 Pt2 Pt5 P4 124.1(3)
C2 Pt2 Pt5 P4 -86.1(3)
P3 Pt2 Pt5 P4 24.93(9)
Pt3 Pt2 Pt5 P4 -130.97(6)
Pt1 Pt2 Pt5 P4 169.61(6)
C1 Pt2 Pt5 Pt6 -83.4(3)
C2 Pt2 Pt5 Pt6 66.3(3)
P3 Pt2 Pt5 Pt6 177.37(7)
Pt3 Pt2 Pt5 Pt6 21.466(16)
Pt1 Pt2 Pt5 Pt6 -37.956(16)
C1 Pt2 Pt5 Pt4 -23.5(3)
C2 Pt2 Pt5 Pt4 126.3(3)
P3 Pt2 Pt5 Pt4 -122.64(7)
Pt3 Pt2 Pt5 Pt4 81.453(15)
Pt1 Pt2 Pt5 Pt4 22.030(14)
O6 C6 Pt6 C5 110.2(12)
Pt4 C6 Pt6 C5 -54.0(8)
O6 C6 Pt6 P6 -23.7(12)
Pt4 C6 Pt6 P6 172.07(16)
O6 C6 Pt6 Pt5 151.2(11)
Pt4 C6 Pt6 Pt5 -13.0(3)
O6 C6 Pt6 Pt4 164.2(13)
O6 C6 Pt6 Pt3 -124.8(11)
Pt4 C6 Pt6 Pt3 71.0(3)
O5 C5 Pt6 C6 -111.2(12)
Pt5 C5 Pt6 C6 55.1(8)
O5 C5 Pt6 P6 24.5(11)
Pt5 C5 Pt6 P6 -169.2(2)
O5 C5 Pt6 Pt5 -166.3(13)
O5 C5 Pt6 Pt4 -152.5(10)
Pt5 C5 Pt6 Pt4 13.8(3)
O5 C5 Pt6 Pt3 114.9(11)
Pt5 C5 Pt6 Pt3 -78.8(2)
C84 P6 Pt6 C6 120.0(4)
C90 P6 Pt6 C6 1.0(4)
C83 P6 Pt6 C6 -116.1(5)
C84 P6 Pt6 C5 -38.1(4)
C90 P6 Pt6 C5 -157.1(4)
C83 P6 Pt6 C5 85.8(5)
C84 P6 Pt6 Pt5 -51.9(3)
C90 P6 Pt6 Pt5 -170.9(2)
C83 P6 Pt6 Pt5 72.0(4)
C84 P6 Pt6 Pt4 134.9(2)
C90 P6 Pt6 Pt4 15.9(4)
C83 P6 Pt6 Pt4 -101.2(4)
C84 P6 Pt6 Pt3 -118.2(2)
C90 P6 Pt6 Pt3 122.8(3)
C83 P6 Pt6 Pt3 5.7(4)
C5 Pt5 Pt6 C6 -153.3(5)
C4 Pt5 Pt6 C6 5.5(4)
P4 Pt5 Pt6 C6 -163.9(3)
Pt4 Pt5 Pt6 C6 11.6(3)
Pt2 Pt5 Pt6 C6 98.4(3)
C4 Pt5 Pt6 C5 158.8(4)
P4 Pt5 Pt6 C5 -10.6(4)
Pt4 Pt5 Pt6 C5 164.9(4)
Pt2 Pt5 Pt6 C5 -108.3(4)
C5 Pt5 Pt6 P6 18.3(4)
C4 Pt5 Pt6 P6 177.1(3)
P4 Pt5 Pt6 P6 7.72(18)
Pt4 Pt5 Pt6 P6 -176.76(11)
Pt2 Pt5 Pt6 P6 -89.97(11)
C5 Pt5 Pt6 Pt4 -164.9(4)
C4 Pt5 Pt6 Pt4 -6.1(3)
P4 Pt5 Pt6 Pt4 -175.51(15)
Pt2 Pt5 Pt6 Pt4 86.789(16)
C5 Pt5 Pt6 Pt3 89.7(4)
C4 Pt5 Pt6 Pt3 -111.5(3)
P4 Pt5 Pt6 Pt3 79.12(14)
Pt4 Pt5 Pt6 Pt3 -105.365(15)
Pt2 Pt5 Pt6 Pt3 -18.575(13)
C4 Pt4 Pt6 C6 -159.7(4)
P2 Pt4 Pt6 C6 28.3(4)
Pt5 Pt4 Pt6 C6 -166.0(3)
Pt1 Pt4 Pt6 C6 106.7(3)
C4 Pt4 Pt6 C5 -5.6(4)
C6 Pt4 Pt6 C5 154.1(4)
P2 Pt4 Pt6 C5 -177.6(3)
Pt5 Pt4 Pt6 C5 -11.9(3)
Pt1 Pt4 Pt6 C5 -99.2(3)
C4 Pt4 Pt6 P6 -178.4(3)
C6 Pt4 Pt6 P6 -18.6(4)
P2 Pt4 Pt6 P6 9.7(2)
Pt5 Pt4 Pt6 P6 175.40(16)
Pt1 Pt4 Pt6 P6 88.07(16)
C4 Pt4 Pt6 Pt5 6.2(3)
C6 Pt4 Pt6 Pt5 166.0(3)
P2 Pt4 Pt6 Pt5 -165.72(14)
Pt1 Pt4 Pt6 Pt5 -87.328(14)
C4 Pt4 Pt6 Pt3 75.6(3)
C6 Pt4 Pt6 Pt3 -124.7(3)
P2 Pt4 Pt6 Pt3 -96.33(14)
Pt5 Pt4 Pt6 Pt3 69.389(14)
Pt1 Pt4 Pt6 Pt3 -17.939(13)
C2 Pt3 Pt6 C6 -133.8(5)
C3 Pt3 Pt6 C6 23.3(4)
P5 Pt3 Pt6 C6 117.0(3)
Pt1 Pt3 Pt6 C6 -26.7(3)
Pt2 Pt3 Pt6 C6 -84.4(3)
C2 Pt3 Pt6 C5 20.9(4)
C3 Pt3 Pt6 C5 177.9(4)
P5 Pt3 Pt6 C5 -88.3(3)
Pt1 Pt3 Pt6 C5 128.0(3)
Pt2 Pt3 Pt6 C5 70.3(3)
C2 Pt3 Pt6 P6 117.3(3)
C3 Pt3 Pt6 P6 -85.7(3)
P5 Pt3 Pt6 P6 8.08(9)
Pt1 Pt3 Pt6 P6 -135.60(6)
Pt2 Pt3 Pt6 P6 166.70(6)
C2 Pt3 Pt6 Pt5 -28.7(3)
C3 Pt3 Pt6 Pt5 128.3(3)
P5 Pt3 Pt6 Pt5 -137.91(6)
Pt1 Pt3 Pt6 Pt5 78.420(14)
Pt2 Pt3 Pt6 Pt5 20.714(15)
C2 Pt3 Pt6 Pt4 -86.3(3)
C3 Pt3 Pt6 Pt4 70.8(3)
P5 Pt3 Pt6 Pt4 164.53(6)
Pt1 Pt3 Pt6 Pt4 20.855(15)
Pt2 Pt3 Pt6 Pt4 -36.852(17)
